data_4068264
loop_
_publ_author_name
'Ge, Shaozhong'
'Meetsma, Auke'
'Hessen, Bart'

_publ_section_related_literature
;
;
_publ_section_title
;
 Scandium, Yttrium, and Lanthanum Benzyl and Alkynyl Complexes with
 theN-(2-Pyrrolidin-1-ylethyl)-1,4-diazepan-6-amido Ligand: Synthesis,
 Characterization, andZ-Selective Catalytic Linear Dimerization of
 Phenylacetylenes
;
_journal_issue 3
_journal_name_full Organometallics
_journal_page_first 719
_journal_paper_doi 10.1021/om8004228
_journal_volume 28
_journal_year 2009
_chemical_compound_source 'see text'
_chemical_formula_moiety 'C30 H39 N4 Sc'
_chemical_formula_sum 'C30 H39 N4 Sc'
_chemical_formula_weight 500.62
_chemical_name_systematic ?
_space_group_IT_number 14
_symmetry_cell_setting monoclinic
_symmetry_Int_Tables_number 14
_symmetry_space_group_name_Hall '-P 2ybc'
_symmetry_space_group_name_H-M 'P 1 21/c 1'
_atom_sites_solution_hydrogens geom
_atom_sites_solution_primary heavy
_atom_sites_solution_secondary direct
_audit_creation_date '2007-09-11  08:55:06'
_audit_creation_method
;
 PLATON <TABLE ACC> option    (version :: 250307)
 SHELXL97-2 & Manual Editing 
;
_audit_update_record
;
 ?
;
_cell_angle_alpha 90
_cell_angle_beta 101.561(2)
_cell_angle_gamma 90
_cell_formula_units_Z 4
_cell_length_a 10.8798(17)
_cell_length_b 12.3577(19)
_cell_length_c 21.351(3)
_cell_measurement_reflns_used 2315
_cell_measurement_temperature 222(1)
_cell_measurement_theta_max 21.64
_cell_measurement_theta_min 2.52
_cell_volume 2812.4(7)
_computing_cell_refinement 'SAINT-Plus (Bruker, 2006)'
_computing_data_collection 'SMART (Bruker, 2006)'
_computing_data_reduction SAINT-Plus
_computing_molecular_graphics
;
 PLATON (Spek, 2003)
 PLUTO (Meetsma, 2007) 
;
_computing_publication_material 'PLATON (Spek, 2003)'
_computing_structure_refinement 'SHELXL-97 (Sheldrick, 1997)'
_computing_structure_solution
;
 DIRDIF-99 (Beurskens et al., 1999)
;
_diffrn_ambient_temperature 222(1)
_diffrn_detector_area_resol_mean 66.06
_diffrn_measured_fraction_theta_full 0.995
_diffrn_measured_fraction_theta_max 0.992
_diffrn_measurement_device_type
;
  Bruker Smart Apex; CCD area detector 
;
_diffrn_measurement_method '\f and \w scans'
_diffrn_radiation_detector
;
  CCD area-detector
;
_diffrn_radiation_monochromator 'parallel mounted graphite'
_diffrn_radiation_source 'fine focus sealed Siemens Mo tube '
_diffrn_radiation_type MoK\a
_diffrn_radiation_wavelength 0.71073
_diffrn_reflns_av_R_equivalents 0.0735
_diffrn_reflns_av_sigmaI/netI 0.0748
_diffrn_reflns_limit_h_max 13
_diffrn_reflns_limit_h_min -13
_diffrn_reflns_limit_k_max 15
_diffrn_reflns_limit_k_min -15
_diffrn_reflns_limit_l_max 23
_diffrn_reflns_limit_l_min -26
_diffrn_reflns_number 20542
_diffrn_reflns_reduction_process
;
 Intensity data were corrected for Lorentz and polarization
  effects, decay and absorption and reduced to F~o~^2^
  using SAINT-Plus & SADABS (Bruker, 2006).
;
_diffrn_reflns_theta_full 25.00
_diffrn_reflns_theta_max 26.02
_diffrn_reflns_theta_min 2.52
_diffrn_standards_decay_% 0
_diffrn_standards_number 0
_exptl_absorpt_coefficient_mu 0.286
_exptl_absorpt_correction_T_max 0.9364
_exptl_absorpt_correction_T_min 0.8846
_exptl_absorpt_correction_type multi-scan
_exptl_absorpt_process_details '(SADABS, (Bruker, 2006))'
_exptl_crystal_colour colorless
_exptl_crystal_density_diffrn 1.182
_exptl_crystal_density_method 'not measured'
_exptl_crystal_description block
_exptl_crystal_F_000 1072
_exptl_crystal_size_max 0.39
_exptl_crystal_size_mid 0.26
_exptl_crystal_size_min 0.23
_refine_diff_density_max 0.249
_refine_diff_density_min -0.348
_refine_diff_density_rms 0.052
_refine_ls_extinction_method none
_refine_ls_goodness_of_fit_ref 1.051
_refine_ls_hydrogen_treatment constr
_refine_ls_matrix_type full
_refine_ls_number_parameters 319
_refine_ls_number_reflns 5501
_refine_ls_number_restraints 0
_refine_ls_restrained_S_all 1.051
_refine_ls_R_factor_all 0.1155
_refine_ls_R_factor_gt 0.0577
_refine_ls_shift/su_max 0.001
_refine_ls_shift/su_mean 0.000
_refine_ls_structure_factor_coef Fsqd
_refine_ls_weighting_details 'calc w=1/[\s^2^(Fo^2^)+(0.0757P)^2^+0.0P] where P=(Fo^2^+2Fc^2^)/3'
_refine_ls_weighting_scheme calc
_refine_ls_wR_factor_gt 0.1393
_refine_ls_wR_factor_ref 0.1645
_reflns_number_gt 3133
_reflns_number_total 5501
_reflns_threshold_expression I>2\s(I)
_cod_data_source_file om8004228_si_005.cif
_cod_data_source_block DATNAM
_cod_depositor_comments
;
The following automatic conversions were performed:

'_symmetry_cell_setting' value 'Monoclinic' changed to 'monoclinic'
according to /home/saulius/struct/CIF-dictionaries/cif_core.dic
dictionary named 'cif_core.dic' version 2.4.2 from 2011-04-26.

Automatic conversion script
Id: cif_fix_values 1715 2011-07-08 13:25:40Z adriana 
;
_cod_original_sg_symbol_H-M 'P 21/c'
_cod_database_code 4068264
_vrn_publ_code_frame_time_sec 10.0
_vrn_publ_code_meas_time_hour 7.9

loop_
_symmetry_equiv_pos_site_id
_symmetry_equiv_pos_as_xyz
1 x,y,z
2 -x,1/2+y,1/2-z
3 -x,-y,-z
4 x,1/2-y,1/2+z

loop_
_atom_site_aniso_label
_atom_site_aniso_U_11
_atom_site_aniso_U_22
_atom_site_aniso_U_33
_atom_site_aniso_U_23
_atom_site_aniso_U_13
_atom_site_aniso_U_12
Sc 0.0365(4) 0.0396(3) 0.0473(4) 0.0053(3) 0.0142(3) 0.0036(3)
N1 0.0435(16) 0.0443(15) 0.0562(16) 0.0044(13) 0.0133(13) -0.0025(12)
N2 0.0638(19) 0.0435(15) 0.0503(16) 0.0011(12) 0.0154(14) -0.0029(14)
N3 0.0392(16) 0.0435(15) 0.0551(16) -0.0006(12) 0.0096(13) 0.0009(12)
N4 0.059(2) 0.0663(19) 0.0456(16) 0.0022(14) 0.0153(14) -0.0096(15)
C1 0.060(2) 0.064(2) 0.064(2) 0.0098(18) 0.0248(18) -0.0119(18)
C2 0.057(2) 0.0425(18) 0.060(2) -0.0014(16) 0.0070(17) -0.0096(16)
C3 0.127(4) 0.050(2) 0.079(3) -0.0085(19) 0.039(3) -0.019(2)
C4 0.098(3) 0.077(3) 0.055(2) 0.0016(19) 0.033(2) -0.011(2)
C5 0.057(2) 0.071(3) 0.063(2) 0.0077(19) -0.0109(19) -0.005(2)
C6 0.040(2) 0.054(2) 0.072(2) 0.0065(18) 0.0054(18) 0.0066(17)
C7 0.048(2) 0.085(3) 0.133(4) 0.022(3) -0.004(3) 0.016(2)
C8 0.042(2) 0.060(2) 0.089(3) 0.007(2) 0.0157(19) -0.0023(17)
C9 0.062(3) 0.055(2) 0.078(3) -0.0017(19) 0.027(2) 0.0130(18)
C10 0.085(3) 0.058(2) 0.067(2) -0.0198(19) 0.032(2) -0.002(2)
C11 0.062(3) 0.114(3) 0.062(3) 0.009(2) -0.005(2) -0.028(2)
C12 0.107(5) 0.459(14) 0.071(4) 0.043(6) -0.004(4) -0.085(7)
C13 0.137(5) 0.198(6) 0.065(3) 0.025(3) 0.015(3) -0.039(5)
C14 0.095(3) 0.104(3) 0.057(3) 0.000(2) 0.030(2) -0.027(3)
C15 0.041(2) 0.054(2) 0.057(2) 0.0104(17) 0.0165(16) 0.0043(16)
C16 0.0399(19) 0.0493(19) 0.055(2) 0.0074(15) 0.0121(16) 0.0041(15)
C17 0.0318(18) 0.052(2) 0.066(2) 0.0193(17) 0.0093(16) 0.0042(15)
C18 0.046(2) 0.075(2) 0.074(2) 0.033(2) 0.0232(19) 0.0154(18)
C19 0.057(3) 0.131(4) 0.107(4) 0.075(3) 0.038(3) 0.029(3)
C20 0.053(3) 0.115(5) 0.203(7) 0.105(5) 0.014(4) 0.000(3)
C21 0.064(3) 0.070(3) 0.190(6) 0.034(4) -0.021(4) -0.023(3)
C22 0.062(3) 0.064(2) 0.098(3) 0.011(2) -0.003(2) -0.012(2)
C23 0.041(2) 0.0497(19) 0.064(2) 0.0083(17) 0.0129(16) 0.0051(16)
C24 0.0401(19) 0.0481(19) 0.0512(19) 0.0021(16) 0.0118(15) 0.0022(16)
C25 0.0402(19) 0.0394(17) 0.0511(19) 0.0040(14) 0.0104(15) 0.0033(14)
C26 0.058(2) 0.060(2) 0.061(2) -0.0018(18) 0.0037(19) 0.0111(18)
C27 0.074(3) 0.083(3) 0.061(2) 0.014(2) 0.006(2) 0.028(2)
C28 0.083(3) 0.064(3) 0.104(4) 0.035(3) 0.026(3) 0.022(2)
C29 0.108(4) 0.042(2) 0.151(5) 0.010(3) 0.000(4) -0.005(2)
C30 0.081(3) 0.055(2) 0.089(3) -0.002(2) -0.017(2) -0.003(2)

loop_
_atom_site_label
_atom_site_type_symbol
_atom_site_thermal_displace_type
_atom_site_fract_x
_atom_site_fract_y
_atom_site_fract_z
_atom_site_occupancy
_atom_site_U_iso_or_equiv
Sc Sc Uani 0.10539(5) 0.20554(4) 0.35807(3) 1.000 0.0403(2)
N1 N Uani -0.0781(2) 0.08810(19) 0.36247(12) 1.000 0.0475(9)
N2 N Uani -0.0016(3) 0.1527(2) 0.25460(12) 1.000 0.0520(10)
N3 N Uani -0.0448(2) 0.30841(19) 0.34415(12) 1.000 0.0459(9)
N4 N Uani 0.1420(3) 0.3113(2) 0.45048(12) 1.000 0.0563(11)
C1 C Uani -0.0879(3) 0.0380(3) 0.42387(16) 1.000 0.0609(12)
C2 C Uani -0.0690(3) -0.0002(3) 0.31702(15) 1.000 0.0538(11)
C3 C Uani -0.0436(4) 0.0386(3) 0.25401(18) 1.000 0.0828(18)
C4 C Uani 0.0673(4) 0.1667(3) 0.20167(17) 1.000 0.0742(16)
C5 C Uani -0.1130(3) 0.2262(3) 0.24375(17) 1.000 0.0669(14)
C6 C Uani -0.1549(3) 0.2575(3) 0.30520(17) 1.000 0.0561(12)
C7 C Uani -0.2703(4) 0.3303(3) 0.2872(2) 1.000 0.0918(18)
C8 C Uani -0.1898(3) 0.1571(3) 0.34021(19) 1.000 0.0633(14)
C9 C Uani -0.0626(3) 0.3807(3) 0.39459(17) 1.000 0.0632(16)
C10 C Uani 0.0673(4) 0.4102(3) 0.43091(17) 1.000 0.0677(14)
C11 C Uani 0.2778(4) 0.3372(4) 0.47445(18) 1.000 0.0818(17)
C12 C Uani 0.3087(6) 0.3208(8) 0.5396(3) 1.000 0.215(5)
C13 C Uani 0.2012(6) 0.2806(6) 0.5626(2) 1.000 0.134(3)
C14 C Uani 0.1049(4) 0.2558(4) 0.50650(18) 1.000 0.0833(17)
C15 C Uani 0.2514(3) 0.2976(3) 0.31755(15) 1.000 0.0497(12)
C16 C Uani 0.3208(3) 0.3572(3) 0.29621(15) 1.000 0.0477(11)
C17 C Uani 0.4019(3) 0.4290(3) 0.26923(16) 1.000 0.0500(11)
C18 C Uani 0.4267(3) 0.4097(3) 0.20914(18) 1.000 0.0634(12)
C19 C Uani 0.5029(4) 0.4793(5) 0.1826(2) 1.000 0.095(2)
C20 C Uani 0.5524(5) 0.5665(5) 0.2146(4) 1.000 0.125(3)
C21 C Uani 0.5293(5) 0.5887(4) 0.2738(3) 1.000 0.115(2)
C22 C Uani 0.4533(4) 0.5205(3) 0.3014(2) 1.000 0.0773(16)
C23 C Uani 0.2152(3) 0.0600(3) 0.40747(16) 1.000 0.0512(11)
C24 C Uani 0.2597(3) -0.0220(3) 0.43411(14) 1.000 0.0461(11)
C25 C Uani 0.3054(3) -0.1211(2) 0.46551(15) 1.000 0.0434(11)
C26 C Uani 0.3942(3) -0.1235(3) 0.52161(16) 1.000 0.0608(12)
C27 C Uani 0.4330(4) -0.2187(3) 0.55199(19) 1.000 0.0737(16)
C28 C Uani 0.3865(5) -0.3135(3) 0.5283(2) 1.000 0.0827(19)
C29 C Uani 0.2986(5) -0.3148(3) 0.4724(3) 1.000 0.104(2)
C30 C Uani 0.2586(4) -0.2190(3) 0.4414(2) 1.000 0.0797(16)
H1 H Uiso -0.16343 -0.00569 0.41818 1.000 0.0918
H1' H Uiso -0.09165 0.09416 0.45518 1.000 0.0918
H1" H Uiso -0.01523 -0.00743 0.43867 1.000 0.0918
H2 H Uiso -0.14760 -0.04125 0.30922 1.000 0.0647
H2' H Uiso -0.00154 -0.04947 0.33656 1.000 0.0647
H3 H Uiso 0.02086 -0.00770 0.24179 1.000 0.0991
H3' H Uiso -0.12034 0.03037 0.22132 1.000 0.0991
H4 H Uiso 0.13813 0.11747 0.20776 1.000 0.1113
H4' H Uiso 0.09716 0.24063 0.20148 1.000 0.1113
H4" H Uiso 0.01154 0.15113 0.16121 1.000 0.1113
H5 H Uiso -0.18275 0.19033 0.21511 1.000 0.0802
H5' H Uiso -0.09254 0.29206 0.22240 1.000 0.0802
H7 H Uiso -0.29445 0.35676 0.32582 1.000 0.1379
H7' H Uiso -0.33901 0.28923 0.26226 1.000 0.1379
H7" H Uiso -0.25070 0.39113 0.26223 1.000 0.1379
H8 H Uiso -0.22500 0.17975 0.37696 1.000 0.0757
H8' H Uiso -0.25401 0.11541 0.31135 1.000 0.0757
H9 H Uiso -0.11051 0.34492 0.42296 1.000 0.0762
H9' H Uiso -0.10817 0.44567 0.37672 1.000 0.0762
H10 H Uiso 0.10973 0.45485 0.40378 1.000 0.0813
H10' H Uiso 0.06053 0.45249 0.46889 1.000 0.0813
H11 H Uiso 0.32976 0.29071 0.45308 1.000 0.0984
H11' H Uiso 0.29401 0.41265 0.46462 1.000 0.0984
H12 H Uiso 0.33689 0.38912 0.56109 1.000 0.2583
H12' H Uiso 0.37757 0.26857 0.54957 1.000 0.2583
H13 H Uiso 0.17072 0.33545 0.58900 1.000 0.1606
H13' H Uiso 0.22359 0.21544 0.58854 1.000 0.1606
H14 H Uiso 0.02303 0.28220 0.51239 1.000 0.0999
H14' H Uiso 0.09931 0.17749 0.49944 1.000 0.0999
H18 H Uiso 0.39160 0.34872 0.18592 1.000 0.0762
H19 H Uiso 0.51951 0.46469 0.14191 1.000 0.1144
H20 H Uiso 0.60357 0.61325 0.19632 1.000 0.1507
H21 H Uiso 0.56503 0.65030 0.29610 1.000 0.1376
H22 H Uiso 0.43683 0.53671 0.34194 1.000 0.0930
H26 H Uiso 0.42888 -0.05810 0.53942 1.000 0.0727
H27 H Uiso 0.49343 -0.21724 0.59020 1.000 0.0887
H28 H Uiso 0.41363 -0.37844 0.54964 1.000 0.0991
H29 H Uiso 0.26545 -0.38104 0.45511 1.000 0.1247
H30 H Uiso 0.19840 -0.22098 0.40306 1.000 0.0955

loop_
_atom_type_symbol
_atom_type_description
_atom_type_scat_dispersion_real
_atom_type_scat_dispersion_imag
_atom_type_scat_source
Sc Sc 0.2519 0.3716 'International Tables Vol C Tables 4.2.6.8 and 6.1.1.4'
N N 0.0061 0.0033 'International Tables Vol C Tables 4.2.6.8 and 6.1.1.4'
H H 0.0000 0.0000 'International Tables Vol C Tables 4.2.6.8 and 6.1.1.4'
C C 0.0033 0.0016 'International Tables Vol C Tables 4.2.6.8 and 6.1.1.4'

loop_
_geom_angle_atom_site_label_1
_geom_angle_atom_site_label_2
_geom_angle_atom_site_label_3
_geom_angle
_geom_angle_publ_flag
N1 Sc N2 68.08(9) yes
N1 Sc N3 75.16(9) yes
N1 Sc N4 107.30(10) yes
N1 Sc C15 159.92(10) yes
N1 Sc C23 82.71(10) yes
N2 Sc N3 78.88(10) yes
N2 Sc N4 155.52(10) yes
N2 Sc C15 91.91(11) yes
N2 Sc C23 108.98(11) yes
N3 Sc N4 76.74(10) yes
N3 Sc C15 103.52(11) yes
N3 Sc C23 151.79(11) yes
N4 Sc C15 91.59(11) yes
N4 Sc C23 93.75(11) yes
C15 Sc C23 103.24(12) yes
Sc N1 C1 118.76(19) yes
Sc N1 C2 104.27(17) yes
Sc N1 C8 105.37(18) yes
C1 N1 C2 107.5(2) yes
C1 N1 C8 109.0(2) yes
C2 N1 C8 111.9(3) yes
Sc N2 C3 111.3(2) yes
Sc N2 C4 116.6(2) yes
Sc N2 C5 102.02(19) yes
C3 N2 C4 107.8(3) yes
C3 N2 C5 109.7(3) yes
C4 N2 C5 109.2(3) yes
Sc N3 C6 110.87(19) yes
Sc N3 C9 120.0(2) yes
C6 N3 C9 118.4(2) yes
Sc N4 C10 103.45(19) yes
Sc N4 C11 113.5(2) yes
Sc N4 C14 113.0(2) yes
C10 N4 C11 111.6(3) yes
C10 N4 C14 112.4(3) yes
C11 N4 C14 103.3(3) yes
N1 C2 C3 113.6(3) yes
N2 C3 C2 114.0(3) yes
N2 C5 C6 113.2(3) yes
N3 C6 C5 104.3(3) yes
N3 C6 C7 115.4(3) yes
N3 C6 C8 109.1(3) yes
C5 C6 C7 107.8(3) no
C5 C6 C8 111.1(3) no
C7 C6 C8 109.1(3) no
N1 C8 C6 110.7(3) yes
N3 C9 C10 106.3(3) yes
N4 C10 C9 110.4(3) yes
N4 C11 C12 109.7(4) yes
C11 C12 C13 110.1(5) no
C12 C13 C14 106.9(4) no
N4 C14 C13 107.1(4) yes
Sc C15 C16 172.4(3) yes
C15 C16 C17 178.7(3) no
C16 C17 C18 120.7(3) no
C16 C17 C22 121.4(3) no
C18 C17 C22 117.9(3) no
C17 C18 C19 120.9(4) no
C18 C19 C20 120.3(5) no
C19 C20 C21 120.5(6) no
C20 C21 C22 120.4(5) no
C17 C22 C21 120.1(4) no
Sc C23 C24 172.3(3) yes
C23 C24 C25 176.8(4) no
C24 C25 C26 122.7(3) no
C24 C25 C30 120.6(3) no
C26 C25 C30 116.7(3) no
C25 C26 C27 121.7(3) no
C26 C27 C28 121.2(4) no
C27 C28 C29 119.0(4) no
C28 C29 C30 120.3(4) no
C25 C30 C29 121.2(4) no
N1 C1 H1 109.00 no
N1 C1 H1' 109.00 no
N1 C1 H1" 109.00 no
H1 C1 H1' 109.00 no
H1 C1 H1" 109.00 no
H1' C1 H1" 110.00 no
N1 C2 H2 109.00 no
N1 C2 H2' 109.00 no
C3 C2 H2 109.00 no
C3 C2 H2' 109.00 no
H2 C2 H2' 108.00 no
N2 C3 H3 109.00 no
N2 C3 H3' 109.00 no
C2 C3 H3 109.00 no
C2 C3 H3' 109.00 no
H3 C3 H3' 108.00 no
N2 C4 H4 109.00 no
N2 C4 H4' 109.00 no
N2 C4 H4" 109.00 no
H4 C4 H4' 109.00 no
H4 C4 H4" 109.00 no
H4' C4 H4" 109.00 no
N2 C5 H5 109.00 no
N2 C5 H5' 109.00 no
C6 C5 H5 109.00 no
C6 C5 H5' 109.00 no
H5 C5 H5' 108.00 no
C6 C7 H7 109.00 no
C6 C7 H7' 109.00 no
C6 C7 H7" 110.00 no
H7 C7 H7' 109.00 no
H7 C7 H7" 109.00 no
H7' C7 H7" 110.00 no
N1 C8 H8 110.00 no
N1 C8 H8' 110.00 no
C6 C8 H8 109.00 no
C6 C8 H8' 109.00 no
H8 C8 H8' 108.00 no
N3 C9 H9 110.00 no
N3 C9 H9' 110.00 no
C10 C9 H9 110.00 no
C10 C9 H9' 110.00 no
H9 C9 H9' 109.00 no
N4 C10 H10 110.00 no
N4 C10 H10' 110.00 no
C9 C10 H10 110.00 no
C9 C10 H10' 110.00 no
H10 C10 H10' 108.00 no
N4 C11 H11 110.00 no
N4 C11 H11' 110.00 no
C12 C11 H11 110.00 no
C12 C11 H11' 110.00 no
H11 C11 H11' 108.00 no
C11 C12 H12 110.00 no
C11 C12 H12' 110.00 no
C13 C12 H12 110.00 no
C13 C12 H12' 110.00 no
H12 C12 H12' 108.00 no
C12 C13 H13 110.00 no
C12 C13 H13' 110.00 no
C14 C13 H13 110.00 no
C14 C13 H13' 110.00 no
H13 C13 H13' 109.00 no
N4 C14 H14 110.00 no
N4 C14 H14' 110.00 no
C13 C14 H14 110.00 no
C13 C14 H14' 110.00 no
H14 C14 H14' 109.00 no
C17 C18 H18 120.00 no
C19 C18 H18 120.00 no
C18 C19 H19 120.00 no
C20 C19 H19 120.00 no
C19 C20 H20 120.00 no
C21 C20 H20 120.00 no
C20 C21 H21 120.00 no
C22 C21 H21 120.00 no
C17 C22 H22 120.00 no
C21 C22 H22 120.00 no
C25 C26 H26 119.00 no
C27 C26 H26 119.00 no
C26 C27 H27 119.00 no
C28 C27 H27 119.00 no
C27 C28 H28 120.00 no
C29 C28 H28 121.00 no
C28 C29 H29 120.00 no
C30 C29 H29 120.00 no
C25 C30 H30 119.00 no
C29 C30 H30 119.00 no

loop_
_geom_bond_atom_site_label_1
_geom_bond_atom_site_label_2
_geom_bond_distance
_geom_bond_publ_flag
Sc N1 2.485(2) yes
Sc N2 2.373(3) yes
Sc N3 2.045(2) yes
Sc N4 2.333(3) yes
Sc C15 2.262(3) yes
Sc C23 2.296(4) yes
N1 C1 1.473(4) yes
N1 C2 1.477(4) yes
N1 C8 1.483(4) yes
N2 C3 1.482(5) yes
N2 C4 1.486(5) yes
N2 C5 1.495(5) yes
N3 C6 1.457(4) yes
N3 C9 1.442(4) yes
N4 C10 1.481(5) yes
N4 C11 1.498(5) yes
N4 C14 1.503(5) yes
C2 C3 1.505(5) no
C5 C6 1.523(5) no
C6 C7 1.530(5) no
C6 C8 1.535(5) no
C9 C10 1.514(5) no
C11 C12 1.379(7) no
C12 C13 1.444(10) no
C13 C14 1.457(7) no
C15 C16 1.208(5) no
C16 C17 1.450(5) no
C17 C18 1.384(5) no
C17 C22 1.382(5) no
C18 C19 1.392(6) no
C19 C20 1.331(9) no
C20 C21 1.365(10) no
C21 C22 1.392(7) no
C23 C24 1.214(5) no
C24 C25 1.436(4) no
C25 C26 1.380(5) no
C25 C30 1.372(5) no
C26 C27 1.369(5) no
C27 C28 1.335(6) no
C28 C29 1.372(8) no
C29 C30 1.383(6) no
C1 H1 0.9700 no
C1 H1' 0.9700 no
C1 H1" 0.9700 no
C2 H2 0.9800 no
C2 H2' 0.9800 no
C3 H3 0.9800 no
C3 H3' 0.9800 no
C4 H4 0.9700 no
C4 H4' 0.9700 no
C4 H4" 0.9700 no
C5 H5 0.9800 no
C5 H5' 0.9800 no
C7 H7 0.9700 no
C7 H7' 0.9700 no
C7 H7" 0.9700 no
C8 H8 0.9800 no
C8 H8' 0.9800 no
C9 H9 0.9800 no
C9 H9' 0.9800 no
C10 H10 0.9800 no
C10 H10' 0.9800 no
C11 H11 0.9800 no
C11 H11' 0.9800 no
C12 H12 0.9800 no
C12 H12' 0.9800 no
C13 H13 0.9800 no
C13 H13' 0.9800 no
C14 H14 0.9800 no
C14 H14' 0.9800 no
C18 H18 0.9400 no
C19 H19 0.9400 no
C20 H20 0.9400 no
C21 H21 0.9400 no
C22 H22 0.9400 no
C26 H26 0.9400 no
C27 H27 0.9400 no
C28 H28 0.9400 no
C29 H29 0.9400 no
C30 H30 0.9400 no

loop_
_geom_contact_atom_site_label_1
_geom_contact_atom_site_label_2
_geom_contact_distance
_geom_contact_site_symmetry_2
_geom_contact_publ_flag
N1 N2 2.721(4) . no
N1 N3 2.785(3) . no
N1 C3 2.495(5) . no
N1 C5 3.016(4) . no
N1 C6 2.483(4) . no
N1 C23 3.162(4) . no
N2 N1 2.721(4) . no
N2 N3 2.818(4) . no
N2 C2 2.505(4) . no
N2 C6 2.520(5) . no
N2 C8 3.006(5) . no
N2 C15 3.333(5) . no
N3 N1 2.785(3) . no
N3 N2 2.818(4) . no
N3 N4 2.727(4) . no
N3 C5 2.354(4) . no
N3 C8 2.437(4) . no
N3 C10 2.366(4) . no
N3 C15 3.385(4) . no
N4 N3 2.727(4) . no
N4 C9 2.460(5) . no
N4 C15 3.295(4) . no
N4 C23 3.379(4) . no
C1 C1 3.552(5) 3_556 no
C7 C19 3.501(6) 1_455 no
C7 C18 3.522(6) 1_455 no
C15 N2 3.333(5) . no
C15 C11 3.341(5) . no
C15 N4 3.295(4) . no
C15 C4 3.281(5) . no
C15 C23 3.573(5) . no
C15 N3 3.385(4) . no
C18 C7 3.522(6) 1_655 no
C19 C7 3.501(6) 1_655 no
C23 C15 3.573(5) . no
C23 N4 3.379(4) . no
C23 N1 3.162(4) . no
C23 C2 3.384(5) . no
C23 C14 3.575(6) . no
C23 C1 3.396(5) . no
C1 H1" 2.9500 3_556 no
C1 H14' 2.9000 . no
C3 H8' 2.9600 . no
C4 H13 2.8500 4_554 no
C7 H9' 2.7300 . no
C7 H9 3.0700 . no
C8 H9 2.9400 . no
C9 H8 3.0300 . no
C9 H7 2.6700 . no
C9 H14 2.7800 . no
C14 H9 2.8700 . no
C14 H1' 2.9700 . no
C15 H4' 2.7900 . no
C15 H20 2.8200 2_645 no
C15 H11 2.8500 . no
C16 H3' 3.0200 2_555 no
C16 H2 2.9100 2_555 no
C17 H2 2.9600 2_555 no
C18 H7' 2.9700 1_655 no
C18 H2 3.0400 2_555 no
C19 H7" 3.0700 1_655 no
C20 H7" 3.0700 1_655 no
C23 H1" 2.8400 . no
C23 H2' 2.8700 . no
C23 H14' 2.9200 . no
C24 H1" 3.0200 . no
C27 H8 3.0100 3_556 no
C27 H11 2.7500 3_656 no
C28 H11 3.0500 3_656 no
H1 H2 2.4100 . no
H1 H8 2.5000 . no
H1' C14 2.9700 . no
H1' H8 2.2500 . no
H1' H14' 2.3400 . no
H1' H1" 2.5700 3_556 no
H1" C23 2.8400 . no
H1" C24 3.0200 . no
H1" H2' 2.2700 . no
H1" C1 2.9500 3_556 no
H1" H1' 2.5700 3_556 no
H1" H1" 2.5800 3_556 no
H2 H1 2.4100 . no
H2 H8' 2.2600 . no
H2 C16 2.9100 2_545 no
H2 C17 2.9600 2_545 no
H2 C18 3.0400 2_545 no
H2' C23 2.8700 . no
H2' H1" 2.2700 . no
H3 H4 2.2200 . no
H3 H4" 2.6000 . no
H3' H4" 2.5800 . no
H3' H5 2.0900 . no
H3' C16 3.0200 2_545 no
H4 H3 2.2200 . no
H4' C15 2.7900 . no
H4' H5' 2.2900 . no
H4" H3 2.6000 . no
H4" H3' 2.5800 . no
H4" H5' 2.5700 . no
H4" H13 2.5400 4_554 no
H5 H3' 2.0900 . no
H5 H7' 2.4700 . no
H5 H8' 2.5100 . no
H5' H4' 2.2900 . no
H5' H4" 2.5700 . no
H5' H7" 2.4000 . no
H7 C9 2.6700 . no
H7 H8 2.4900 . no
H7 H9 2.5800 . no
H7 H9' 2.3700 . no
H7' C18 2.9700 1_455 no
H7' H5 2.4700 . no
H7' H8' 2.4900 . no
H7" C19 3.0700 1_455 no
H7" C20 3.0700 1_455 no
H7" H5' 2.4000 . no
H8 C9 3.0300 . no
H8 H1 2.5000 . no
H8 H1' 2.2500 . no
H8 H7 2.4900 . no
H8 H9 2.4900 . no
H8 C27 3.0100 3_556 no
H8' C3 2.9600 . no
H8' H2 2.2600 . no
H8' H5 2.5100 . no
H8' H7' 2.4900 . no
H9 C7 3.0700 . no
H9 C8 2.9400 . no
H9 C14 2.8700 . no
H9 H7 2.5800 . no
H9 H8 2.4900 . no
H9 H14 2.2900 . no
H9' C7 2.7300 . no
H9' H7 2.3700 . no
H10 H11' 2.2200 . no
H10' H14 2.3700 . no
H10' H10' 2.3600 3_566 no
H11 C15 2.8500 . no
H11 C27 2.7500 3_656 no
H11 C28 3.0500 3_656 no
H11 H27 2.4700 3_656 no
H11' H10 2.2200 . no
H11' H29 2.5700 1_565 no
H13 C4 2.8500 4_555 no
H13 H4" 2.5400 4_555 no
H14 C9 2.7800 . no
H14 H9 2.2900 . no
H14 H10' 2.3700 . no
H14' C1 2.9000 . no
H14' C23 2.9200 . no
H14' H1' 2.3400 . no
H18 H21 2.5100 2_645 no
H19 H26 2.5000 4_554 no
H20 C15 2.8200 2_655 no
H21 H18 2.5100 2_655 no
H26 H19 2.5000 4_555 no
H27 H11 2.4700 3_656 no
H29 H11' 2.5700 1_545 no

loop_
_geom_torsion_atom_site_label_1
_geom_torsion_atom_site_label_2
_geom_torsion_atom_site_label_3
_geom_torsion_atom_site_label_4
_geom_torsion
_geom_torsion_publ_flag
N2 Sc N1 C1 164.4(2) no
N2 Sc N1 C2 44.79(18) no
N2 Sc N1 C8 -73.2(2) no
N3 Sc N1 C1 -111.9(2) no
N3 Sc N1 C2 128.6(2) no
N3 Sc N1 C8 10.6(2) no
N4 Sc N1 C1 -41.2(2) no
N4 Sc N1 C2 -160.77(18) no
N4 Sc N1 C8 81.3(2) no
C15 Sc N1 C1 159.3(3) no
C15 Sc N1 C2 39.7(4) no
C15 Sc N1 C8 -78.2(4) no
C23 Sc N1 C1 50.5(2) no
C23 Sc N1 C2 -69.10(19) no
C23 Sc N1 C8 172.9(2) no
N1 Sc N2 C3 -39.3(2) no
N1 Sc N2 C4 -163.5(2) no
N1 Sc N2 C5 77.7(2) no
N3 Sc N2 C3 -117.7(3) no
N3 Sc N2 C4 118.1(2) no
N3 Sc N2 C5 -0.68(19) no
N4 Sc N2 C3 -123.0(3) no
N4 Sc N2 C4 112.8(3) no
N4 Sc N2 C5 -6.0(4) no
C15 Sc N2 C3 139.0(3) no
C15 Sc N2 C4 14.7(2) no
C15 Sc N2 C5 -104.1(2) no
C23 Sc N2 C3 34.2(3) no
C23 Sc N2 C4 -90.0(2) no
C23 Sc N2 C5 151.21(19) no
N1 Sc N3 C6 -37.8(2) no
N1 Sc N3 C9 106.1(2) no
N2 Sc N3 C6 32.3(2) no
N2 Sc N3 C9 176.1(2) no
N4 Sc N3 C6 -150.0(2) no
N4 Sc N3 C9 -6.1(2) no
C15 Sc N3 C6 121.6(2) no
C15 Sc N3 C9 -94.6(2) no
C23 Sc N3 C6 -77.3(3) no
C23 Sc N3 C9 66.6(3) no
N1 Sc N4 C10 -91.5(2) no
N1 Sc N4 C11 147.4(2) no
N1 Sc N4 C14 30.4(3) no
N2 Sc N4 C10 -16.5(4) no
N2 Sc N4 C11 -137.6(3) no
N2 Sc N4 C14 105.3(3) no
N3 Sc N4 C10 -21.9(2) no
N3 Sc N4 C11 -143.0(2) no
N3 Sc N4 C14 99.9(3) no
C15 Sc N4 C10 81.6(2) no
C15 Sc N4 C11 -39.5(2) no
C15 Sc N4 C14 -156.6(3) no
C23 Sc N4 C10 -175.0(2) no
C23 Sc N4 C11 63.9(2) no
C23 Sc N4 C14 -53.2(3) no
Sc N1 C2 C3 -46.5(3) no
C1 N1 C2 C3 -173.4(3) no
C8 N1 C2 C3 66.9(4) no
Sc N1 C8 C6 16.8(3) no
C1 N1 C8 C6 145.3(3) no
C2 N1 C8 C6 -95.9(3) no
Sc N2 C3 C2 28.4(4) no
C4 N2 C3 C2 157.5(3) no
C5 N2 C3 C2 -83.7(4) no
Sc N2 C5 C6 -30.0(3) no
C3 N2 C5 C6 88.1(3) no
C4 N2 C5 C6 -154.0(3) no
Sc N3 C6 C5 -57.3(3) no
Sc N3 C6 C7 -175.3(2) no
Sc N3 C6 C8 61.5(3) no
C9 N3 C6 C5 158.2(3) no
C9 N3 C6 C7 40.2(4) no
C9 N3 C6 C8 -83.0(3) no
Sc N3 C9 C10 32.4(3) no
C6 N3 C9 C10 173.7(3) no
Sc N4 C10 C9 46.0(3) no
C11 N4 C10 C9 168.4(3) no
C14 N4 C10 C9 -76.1(4) no
Sc N4 C11 C12 -134.2(5) no
C10 N4 C11 C12 109.4(5) no
C14 N4 C11 C12 -11.6(6) no
Sc N4 C14 C13 139.7(4) no
C10 N4 C14 C13 -103.7(4) no
C11 N4 C14 C13 16.7(5) no
N1 C2 C3 N2 14.4(4) no
N2 C5 C6 N3 58.0(4) no
N2 C5 C6 C7 -178.9(3) no
N2 C5 C6 C8 -59.4(4) no
N3 C6 C8 N1 -49.2(4) no
C5 C6 C8 N1 65.3(4) no
C7 C6 C8 N1 -176.1(3) no
N3 C9 C10 N4 -52.6(4) no
N4 C11 C12 C13 2.0(8) no
C11 C12 C13 C14 8.9(9) no
C12 C13 C14 N4 -16.1(7) no
C16 C17 C18 C19 179.0(4) no
C22 C17 C18 C19 1.2(6) no
C16 C17 C22 C21 -179.0(4) no
C18 C17 C22 C21 -1.2(6) no
C17 C18 C19 C20 -0.6(7) no
C18 C19 C20 C21 0.1(9) no
C19 C20 C21 C22 -0.2(9) no
C20 C21 C22 C17 0.8(8) no
C24 C25 C26 C27 177.5(3) no
C30 C25 C26 C27 -0.5(5) no
C24 C25 C30 C29 -177.7(4) no
C26 C25 C30 C29 0.4(6) no
C25 C26 C27 C28 0.2(6) no
C26 C27 C28 C29 0.2(7) no
C27 C28 C29 C30 -0.3(8) no
C28 C29 C30 C25 0.0(8) no
